data_1554274
loop_
_publ_author_name
'Li, Wan-Shan'
'Yang, Yang'
'Liu, Jun-Jun'
'Shen, Li'
'Shi, Zhi'
'Wu, Jun'

_publ_section_title
;
 Scaffold diversity-oriented synthesis of limonoid dimers: discovery of an
 axially chiral agent within vivoanti-breast cancer activity
;
_journal_issue 7
_journal_name_full 'Organic Chemistry Frontiers'
_journal_page_first 1079
_journal_paper_doi 10.1039/C8QO00154E
_journal_volume 5
_journal_year 2018
_chemical_formula_sum 'C74 H91 N2 O24'
_chemical_formula_weight 1392.49
_space_group_IT_number 19
_space_group_name_Hall 'P 2ac 2ab'
_space_group_name_H-M_alt 'P 21 21 21'
_symmetry_cell_setting orthorhombic
_symmetry_space_group_name_H-M 'P 21 21 21'
_atom_sites_solution_hydrogens geom
_atom_sites_solution_primary direct
_atom_sites_solution_secondary difmap
_audit_creation_method SHELXL-97
_audit_update_record
;
2018-01-24 deposited with the CCDC.
2018-03-09 downloaded from the CCDC.
;
_cell_angle_alpha 90.00
_cell_angle_beta 90.00
_cell_angle_gamma 90.00
_cell_formula_units_Z 4
_cell_length_a 15.2487(11)
_cell_length_b 16.1229(11)
_cell_length_c 29.1352(19)
_cell_measurement_reflns_used 9899
_cell_measurement_temperature 296(2)
_cell_measurement_theta_max 22.86
_cell_measurement_theta_min 2.31
_cell_volume 7163.0(9)
_computing_cell_refinement 'Bruker SMART'
_computing_data_collection 'Bruker SMART'
_computing_data_reduction 'Bruker SAINT'
_computing_molecular_graphics 'Bruker SHELXTL'
_computing_publication_material 'Bruker SHELXTL'
_computing_structure_refinement 'SHELXL-97 (Sheldrick, 1997)'
_computing_structure_solution 'SHELXS-97 (Sheldrick, 1990)'
_diffrn_ambient_temperature 296(2)
_diffrn_measured_fraction_theta_full 0.982
_diffrn_measured_fraction_theta_max 0.982
_diffrn_measurement_device_type 'CCD area detector'
_diffrn_measurement_method 'phi and omega scans'
_diffrn_radiation_monochromator graphite
_diffrn_radiation_source 'fine-focus sealed tube'
_diffrn_radiation_type MoK\a
_diffrn_radiation_wavelength 0.71073
_diffrn_reflns_av_R_equivalents 0.0348
_diffrn_reflns_av_sigmaI/netI 0.0463
_diffrn_reflns_limit_h_max 14
_diffrn_reflns_limit_h_min -19
_diffrn_reflns_limit_k_max 20
_diffrn_reflns_limit_k_min -19
_diffrn_reflns_limit_l_max 30
_diffrn_reflns_limit_l_min -37
_diffrn_reflns_number 42708
_diffrn_reflns_theta_full 27.52
_diffrn_reflns_theta_max 27.52
_diffrn_reflns_theta_min 1.44
_exptl_absorpt_coefficient_mu 0.096
_exptl_absorpt_correction_type none
_exptl_crystal_colour colourless
_exptl_crystal_density_diffrn 1.291
_exptl_crystal_density_method 'not measured'
_exptl_crystal_description block
_exptl_crystal_F_000 2964
_exptl_crystal_size_max 0.34
_exptl_crystal_size_mid 0.32
_exptl_crystal_size_min 0.28
_refine_diff_density_max 0.369
_refine_diff_density_min -0.385
_refine_diff_density_rms 0.103
_refine_ls_abs_structure_details 'Flack H D (1983), Acta Cryst. A39, 876-881'
_refine_ls_abs_structure_Flack 0.4(7)
_refine_ls_extinction_method none
_refine_ls_goodness_of_fit_ref 1.026
_refine_ls_hydrogen_treatment mixed
_refine_ls_matrix_type full
_refine_ls_number_parameters 922
_refine_ls_number_reflns 15927
_refine_ls_number_restraints 592
_refine_ls_restrained_S_all 1.011
_refine_ls_R_factor_all 0.0842
_refine_ls_R_factor_gt 0.0548
_refine_ls_shift/su_max 0.047
_refine_ls_shift/su_mean 0.002
_refine_ls_structure_factor_coef Fsqd
_refine_ls_weighting_details 'calc w=1/[\s^2^(Fo^2^)+(0.0966P)^2^+0.4240P] where P=(Fo^2^+2Fc^2^)/3'
_refine_ls_weighting_scheme calc
_refine_ls_wR_factor_gt 0.1445
_refine_ls_wR_factor_ref 0.1638
_reflns_number_gt 11429
_reflns_number_total 15927
_reflns_threshold_expression >2sigma(I)
_cod_data_source_file c8qo00154e5.cif
_cod_data_source_block sl-4
_cod_depositor_comments
;
The following automatic conversions were performed:

data item '_symmetry_cell_setting' value 'Orthorhombic' was changed
to 'orthorhombic' in accordance with the
/home/saulius/struct/COD-crude-data/automatic-downloads/DataCite-retrospective/RSC/depositions/lib/dictionaries/cif_core.dic
dictionary named 'cif_core.dic' version 2.4.2 last updated on
2011-04-26.

Automatic conversion script
Id: cif_fix_values 6909 2019-04-08 15:41:33Z antanas 
;
_cod_original_sg_symbol_H-M 'P2(1)2(1)2(1) '
_cod_database_code 1554274

loop_
_symmetry_equiv_pos_as_xyz
'x, y, z'
'-x+1/2, -y, z+1/2'
'-x, y+1/2, -z+1/2'
'x+1/2, -y+1/2, -z'

loop_
_atom_site_label
_atom_site_type_symbol
_atom_site_fract_x
_atom_site_fract_y
_atom_site_fract_z
_atom_site_U_iso_or_equiv
_atom_site_adp_type
_atom_site_occupancy
_atom_site_symmetry_multiplicity
_atom_site_calc_flag
_atom_site_refinement_flags
_atom_site_disorder_assembly
_atom_site_disorder_group
O1 O 0.62848(13) 0.34747(12) 0.08915(6) 0.0417(4) Uani 1 1 d U . .
O2 O 0.6306(2) 0.43401(19) 0.02951(8) 0.0835(9) Uani 1 1 d U . .
O3 O 0.78307(15) 0.30328(13) 0.05059(6) 0.0495(5) Uani 1 1 d U . .
H3 H 0.7898 0.3472 0.0369 0.074 Uiso 1 1 calc R . .
O4 O 0.92686(13) 0.33307(13) 0.14092(7) 0.0475(5) Uani 1 1 d U . .
O5 O 1.0266(2) 0.3333(3) 0.08569(14) 0.1343(17) Uani 1 1 d U . .
O6 O 0.73536(17) 0.56088(12) 0.19678(8) 0.0589(6) Uani 1 1 d U . .
H6 H 0.7303 0.5968 0.2165 0.088 Uiso 1 1 calc R . .
O7 O 0.8852(2) 0.56975(17) 0.24853(10) 0.0833(8) Uani 1 1 d U . .
O8 O 0.87718(19) 0.43572(16) 0.26571(9) 0.0733(7) Uani 1 1 d U . .
O9 O 0.77008(17) -0.07919(13) 0.18334(8) 0.0620(6) Uani 1 1 d U . .
O10 O 0.82265(14) 0.00629(12) 0.23431(7) 0.0493(5) Uani 1 1 d U . .
O11 O 0.8731(3) 0.0344(3) 0.37037(11) 0.1201(14) Uani 1 1 d U . .
O12 O 0.84546(14) 0.18667(12) 0.10335(7) 0.0470(5) Uani 1 1 d U . .
H12 H 0.8457 0.1413 0.1160 0.070 Uiso 1 1 calc R . .
C1 C 0.70771(17) 0.37584(16) 0.11130(9) 0.0345(5) Uani 1 1 d U . .
C2 C 0.78463(18) 0.31816(17) 0.09901(8) 0.0369(6) Uani 1 1 d U . .
C3 C 0.86461(18) 0.37315(17) 0.11169(9) 0.0398(6) Uani 1 1 d U . .
H3A H 0.8941 0.3906 0.0834 0.048 Uiso 1 1 calc R . .
C4 C 0.82429(18) 0.44926(16) 0.13489(9) 0.0392(6) Uani 1 1 d U . .
C5 C 0.77963(18) 0.41869(15) 0.18057(8) 0.0353(5) Uani 1 1 d U . .
H5 H 0.8175 0.3760 0.1940 0.042 Uiso 1 1 calc R . .
C6 C 0.7673(2) 0.48746(17) 0.21698(10) 0.0458(7) Uani 1 1 d U . .
H6A H 0.7227 0.4680 0.2386 0.055 Uiso 1 1 calc R . .
C7 C 0.8506(2) 0.5040(2) 0.24442(10) 0.0532(8) Uani 1 1 d U . .
C8 C 0.73707(17) 0.21892(15) 0.16116(8) 0.0316(5) Uani 1 1 d U . .
C9 C 0.67882(18) 0.28565(15) 0.18259(8) 0.0337(5) Uani 1 1 d U . .
H9 H 0.6183 0.2705 0.1750 0.040 Uiso 1 1 calc R . .
C10 C 0.69268(17) 0.37476(15) 0.16382(8) 0.0326(5) Uani 1 1 d U . .
C11 C 0.6853(2) 0.28397(17) 0.23592(9) 0.0434(7) Uani 1 1 d U . .
H11A H 0.6922 0.3403 0.2471 0.052 Uiso 1 1 calc R . .
H11B H 0.6309 0.2623 0.2483 0.052 Uiso 1 1 calc R . .
C12 C 0.7605(2) 0.23199(16) 0.25345(9) 0.0424(6) Uani 1 1 d U . .
H12A H 0.7623 0.2347 0.2867 0.051 Uiso 1 1 calc R . .
H12B H 0.8154 0.2540 0.2418 0.051 Uiso 1 1 calc R . .
C13 C 0.75027(18) 0.14176(15) 0.23825(8) 0.0359(5) Uani 1 1 d U . .
C14 C 0.74488(17) 0.13913(15) 0.18548(9) 0.0341(5) Uani 1 1 d U . .
C15 C 0.75098(17) 0.06283(15) 0.16597(9) 0.0355(5) Uani 1 1 d U . .
C16 C 0.78098(19) -0.00790(17) 0.19511(10) 0.0439(6) Uani 1 1 d U . .
C17 C 0.8330(2) 0.09102(17) 0.25060(10) 0.0422(6) Uani 1 1 d U . .
H17 H 0.8835 0.1158 0.2349 0.051 Uiso 1 1 calc R . .
C18 C 0.6678(2) 0.10341(17) 0.25958(10) 0.0441(6) Uani 1 1 d U . .
H18A H 0.6673 0.1141 0.2920 0.066 Uiso 1 1 calc R . .
H18B H 0.6679 0.0446 0.2544 0.066 Uiso 1 1 calc R . .
H18C H 0.6167 0.1275 0.2458 0.066 Uiso 1 1 calc R . .
C19 C 0.60846(19) 0.42379(17) 0.17526(10) 0.0428(6) Uani 1 1 d U . .
H19A H 0.6153 0.4804 0.1657 0.064 Uiso 1 1 calc R . .
H19B H 0.5982 0.4220 0.2078 0.064 Uiso 1 1 calc R . .
H19C H 0.5596 0.3995 0.1595 0.064 Uiso 1 1 calc R . .
C20 C 0.8545(2) 0.0833(2) 0.30027(11) 0.0533(8) Uani 1 1 d U . .
C21 C 0.8395(4) 0.0169(3) 0.32804(14) 0.0850(13) Uani 1 1 d U . .
H21 H 0.8113 -0.0319 0.3196 0.102 Uiso 1 1 calc R . .
C22 C 0.8970(3) 0.1400(3) 0.32868(14) 0.0829(12) Uani 1 1 d U . .
H22 H 0.9160 0.1926 0.3200 0.099 Uiso 1 1 calc R . .
C23 C 0.9059(3) 0.1073(4) 0.36947(14) 0.0797(13) Uani 1 1 d U . .
H23 H 0.9325 0.1334 0.3943 0.096 Uiso 1 1 calc R . .
C28 C 0.8915(2) 0.5185(2) 0.13852(11) 0.0543(8) Uani 1 1 d U . .
H28A H 0.9355 0.5036 0.1606 0.082 Uiso 1 1 calc R . .
H28B H 0.8629 0.5687 0.1481 0.082 Uiso 1 1 calc R . .
H28C H 0.9185 0.5271 0.1091 0.082 Uiso 1 1 calc R . .
C29 C 0.7462(2) 0.46260(16) 0.10260(9) 0.0420(6) Uani 1 1 d U . .
H29A H 0.7637 0.4711 0.0709 0.050 Uiso 1 1 calc R . .
H29B H 0.7077 0.5070 0.1126 0.050 Uiso 1 1 calc R . .
C30 C 0.78477(17) 0.23640(16) 0.12367(9) 0.0354(6) Uani 1 1 d U . .
C31 C 0.9540(3) 0.4442(4) 0.29553(18) 0.1047(16) Uani 1 1 d U . .
H31A H 0.9973 0.4779 0.2806 0.157 Uiso 1 1 calc R . .
H31B H 0.9781 0.3904 0.3017 0.157 Uiso 1 1 calc R . .
H31C H 0.9369 0.4699 0.3239 0.157 Uiso 1 1 calc R . .
C32 C 1.0065(2) 0.3155(3) 0.12314(15) 0.0702(10) Uani 1 1 d U A .
C33 C 1.0637(3) 0.2720(4) 0.15658(19) 0.1120(19) Uani 1 1 d DU . .
C34A C 1.1491(11) 0.2529(10) 0.1367(5) 0.165(6) Uiso 0.589(10) 1 d P A 1
H34A H 1.1444 0.2515 0.1039 0.247 Uiso 0.589(10) 1 calc PR A 1
H34B H 1.1687 0.1999 0.1477 0.247 Uiso 0.589(10) 1 calc PR A 1
H34C H 1.1906 0.2948 0.1456 0.247 Uiso 0.589(10) 1 calc PR A 1
C35A C 1.0448(11) 0.2801(10) 0.2070(4) 0.165(6) Uiso 0.589(10) 1 d PD A 1
H35A H 1.0872 0.2488 0.2241 0.248 Uiso 0.589(10) 1 calc PR A 1
H35B H 0.9871 0.2594 0.2133 0.248 Uiso 0.589(10) 1 calc PR A 1
H35C H 1.0481 0.3375 0.2157 0.248 Uiso 0.589(10) 1 calc PR A 1
C34B C 1.0884(14) 0.1891(12) 0.1480(7) 0.148(7) Uiso 0.411(10) 1 d P A 2
H34G H 1.1378 0.1882 0.1276 0.222 Uiso 0.411(10) 1 calc PR A 2
H34H H 1.0402 0.1600 0.1342 0.222 Uiso 0.411(10) 1 calc PR A 2
H34I H 1.1040 0.1627 0.1764 0.222 Uiso 0.411(10) 1 calc PR A 2
C35B C 1.0162(13) 0.2028(11) 0.1776(7) 0.152(7) Uiso 0.411(10) 1 d PD A 2
H35I H 0.9689 0.2240 0.1959 0.228 Uiso 0.411(10) 1 calc PR A 2
H35G H 1.0554 0.1716 0.1967 0.228 Uiso 0.411(10) 1 calc PR A 2
H35H H 0.9930 0.1676 0.1540 0.228 Uiso 0.411(10) 1 calc PR A 2
C36 C 0.5982(2) 0.37846(19) 0.05015(10) 0.0477(7) Uani 1 1 d U . .
C37 C 0.5143(3) 0.3368(2) 0.03569(14) 0.0762(12) Uani 1 1 d U . .
H37 H 0.5151 0.2796 0.0470 0.091 Uiso 1 1 calc R . .
C38 C 0.4394(3) 0.3824(5) 0.0591(3) 0.159(3) Uani 1 1 d U . .
H38A H 0.4425 0.3733 0.0917 0.238 Uiso 1 1 calc R . .
H38B H 0.3844 0.3619 0.0477 0.238 Uiso 1 1 calc R . .
H38C H 0.4439 0.4407 0.0528 0.238 Uiso 1 1 calc R . .
C39 C 0.5058(7) 0.3348(6) -0.0146(2) 0.213(6) Uani 1 1 d U . .
H39A H 0.5053 0.3905 -0.0263 0.320 Uiso 1 1 calc R . .
H39B H 0.4522 0.3075 -0.0228 0.320 Uiso 1 1 calc R . .
H39C H 0.5545 0.3052 -0.0275 0.320 Uiso 1 1 calc R . .
O1' O 0.41596(13) 0.14835(11) 0.16829(6) 0.0429(4) Uani 1 1 d U . .
O2' O 0.30826(19) 0.15011(17) 0.22119(9) 0.0773(8) Uani 1 1 d U . .
O3' O 0.45210(15) 0.00505(14) 0.21451(6) 0.0493(5) Uani 1 1 d U . .
H3' H 0.4921 -0.0233 0.2249 0.074 Uiso 1 1 calc R . .
O4' O 0.45748(13) -0.13372(11) 0.12400(6) 0.0406(4) Uani 1 1 d U . .
O5' O 0.3987(2) -0.24526(14) 0.15805(9) 0.0721(7) Uani 1 1 d U . .
O6' O 0.21738(14) 0.03274(14) 0.05281(8) 0.0569(6) Uani 1 1 d U . .
H6' H 0.1859 0.0431 0.0307 0.085 Uiso 1 1 calc R . .
O7' O 0.22439(18) -0.11042(16) 0.00149(9) 0.0709(7) Uani 1 1 d U . .
O8' O 0.36843(18) -0.09623(16) -0.00771(8) 0.0699(7) Uani 1 1 d U . .
O9' O 0.81489(13) -0.04166(13) 0.05911(7) 0.0524(5) Uani 1 1 d U . .
O10' O 0.89195(14) 0.02251(14) 0.11196(9) 0.0598(6) Uani 1 1 d U . .
O11' O 0.7418(3) -0.1971(3) -0.05951(13) 0.1162(13) Uani 1 1 d U . .
O12' O 0.59479(13) -0.04770(12) 0.17459(6) 0.0447(5) Uani 1 1 d U . .
H12' H 0.6391 -0.0614 0.1606 0.067 Uiso 1 1 calc R . .
C1' C 0.39363(17) 0.07072(15) 0.14731(8) 0.0345(5) Uani 1 1 d U . .
C2' C 0.45348(18) 0.00099(16) 0.16543(8) 0.0339(5) Uani 1 1 d U . .
C3' C 0.40235(18) -0.07798(15) 0.14957(9) 0.0352(5) Uani 1 1 d U . .
H3'A H 0.3796 -0.1069 0.1766 0.042 Uiso 1 1 calc R . .
C4' C 0.32481(18) -0.04401(15) 0.12142(8) 0.0355(5) Uani 1 1 d U . .
C5' C 0.36511(17) -0.00418(15) 0.07733(8) 0.0331(5) Uani 1 1 d U . .
H5' H 0.4130 -0.0401 0.0669 0.040 Uiso 1 1 calc R . .
C6' C 0.2996(2) 0.00499(18) 0.03728(9) 0.0427(6) Uani 1 1 d U . .
H6'A H 0.3228 0.0477 0.0166 0.051 Uiso 1 1 calc R . .
C7' C 0.2904(2) -0.0750(2) 0.00924(10) 0.0488(7) Uani 1 1 d U . .
C8' C 0.57195(17) 0.04493(14) 0.11060(8) 0.0311(5) Uani 1 1 d U . .
C9' C 0.50499(17) 0.09218(15) 0.08155(8) 0.0336(5) Uani 1 1 d U . .
H9' H 0.5175 0.1513 0.0860 0.040 Uiso 1 1 calc R . .
C10' C 0.40697(17) 0.07965(15) 0.09464(8) 0.0319(5) Uani 1 1 d U . .
C11' C 0.52013(19) 0.07407(18) 0.02930(9) 0.0414(6) Uani 1 1 d U . .
H11C H 0.4640 0.0628 0.0149 0.050 Uiso 1 1 calc R . .
H11D H 0.5447 0.1231 0.0149 0.050 Uiso 1 1 calc R . .
C12' C 0.58092(19) 0.00133(19) 0.02097(9) 0.0416(6) Uani 1 1 d U . .
H12C H 0.5863 -0.0082 -0.0118 0.050 Uiso 1 1 calc R . .
H12D H 0.5561 -0.0482 0.0348 0.050 Uiso 1 1 calc R . .
C13' C 0.67143(18) 0.01743(16) 0.04126(9) 0.0373(6) Uani 1 1 d U . .
C14' C 0.66178(17) 0.03675(14) 0.09294(8) 0.0318(5) Uani 1 1 d U . .
C15' C 0.73789(18) 0.03804(15) 0.11734(9) 0.0373(6) Uani 1 1 d U . .
C16' C 0.81997(19) 0.00661(18) 0.09625(10) 0.0449(7) Uani 1 1 d U . .
C17' C 0.72813(19) -0.06132(18) 0.04046(10) 0.0459(7) Uani 1 1 d U . .
H17' H 0.7007 -0.1024 0.0607 0.055 Uiso 1 1 calc R . .
C18' C 0.7155(2) 0.09052(19) 0.01633(10) 0.0500(7) Uani 1 1 d U . .
H18D H 0.7113 0.0824 -0.0162 0.075 Uiso 1 1 calc R . .
H18E H 0.7761 0.0935 0.0251 0.075 Uiso 1 1 calc R . .
H18F H 0.6865 0.1412 0.0246 0.075 Uiso 1 1 calc R . .
C19' C 0.3590(2) 0.15810(16) 0.07771(10) 0.0437(6) Uani 1 1 d U . .
H19D H 0.2972 0.1523 0.0832 0.066 Uiso 1 1 calc R . .
H19E H 0.3693 0.1652 0.0454 0.066 Uiso 1 1 calc R . .
H19F H 0.3807 0.2056 0.0940 0.066 Uiso 1 1 calc R . .
C20' C 0.7434(2) -0.1011(2) -0.00490(11) 0.0538(8) Uani 1 1 d U . .
C21' C 0.7170(4) -0.1765(3) -0.01663(17) 0.0962(15) Uani 1 1 d U . .
H21' H 0.6849 -0.2112 0.0026 0.115 Uiso 1 1 calc R . .
C22' C 0.7894(3) -0.0735(3) -0.04407(16) 0.0931(14) Uani 1 1 d U . .
H22' H 0.8175 -0.0226 -0.0473 0.112 Uiso 1 1 calc R . .
C23' C 0.7856(3) -0.1318(4) -0.07491(14) 0.0841(13) Uani 1 1 d U . .
H23' H 0.8104 -0.1280 -0.1040 0.101 Uiso 1 1 calc R . .
C28' C 0.2536(2) -0.10877(18) 0.11582(11) 0.0496(7) Uani 1 1 d U . .
H28D H 0.2752 -0.1535 0.0972 0.074 Uiso 1 1 calc R . .
H28E H 0.2035 -0.0842 0.1013 0.074 Uiso 1 1 calc R . .
H28F H 0.2371 -0.1297 0.1454 0.074 Uiso 1 1 calc R . .
C29' C 0.30172(18) 0.03223(16) 0.15102(9) 0.0391(6) Uani 1 1 d U . .
H29C H 0.2565 0.0666 0.1374 0.047 Uiso 1 1 calc R . .
H29D H 0.2860 0.0177 0.1823 0.047 Uiso 1 1 calc R . .
C30' C 0.54594(17) 0.00314(15) 0.14810(8) 0.0336(5) Uani 1 1 d U . .
C31' C 0.3691(4) -0.1685(3) -0.03741(14) 0.0893(13) Uani 1 1 d U . .
H31D H 0.3242 -0.1628 -0.0603 0.134 Uiso 1 1 calc R . .
H31E H 0.3583 -0.2174 -0.0195 0.134 Uiso 1 1 calc R . .
H31F H 0.4252 -0.1730 -0.0521 0.134 Uiso 1 1 calc R . .
C32' C 0.4517(2) -0.21592(18) 0.13248(11) 0.0486(7) Uani 1 1 d U . .
C33' C 0.5197(3) -0.2625(2) 0.10581(16) 0.0707(10) Uani 1 1 d U . .
H33' H 0.5766 -0.2375 0.1132 0.085 Uiso 1 1 calc R . .
C34' C 0.5062(4) -0.2524(3) 0.05575(19) 0.1134(19) Uani 1 1 d U . .
H34D H 0.4481 -0.2702 0.0478 0.170 Uiso 1 1 calc R . .
H34E H 0.5484 -0.2853 0.0394 0.170 Uiso 1 1 calc R . .
H34F H 0.5134 -0.1951 0.0476 0.170 Uiso 1 1 calc R . .
C35' C 0.5249(4) -0.3535(3) 0.1196(2) 0.1102(18) Uani 1 1 d U . .
H35D H 0.5185 -0.3583 0.1523 0.165 Uiso 1 1 calc R . .
H35E H 0.5806 -0.3759 0.1105 0.165 Uiso 1 1 calc R . .
H35F H 0.4787 -0.3838 0.1048 0.165 Uiso 1 1 calc R . .
C36' C 0.3712(2) 0.18159(19) 0.20326(10) 0.0480(7) Uani 1 1 d U . .
C37' C 0.4095(2) 0.2632(2) 0.21745(13) 0.0654(10) Uani 1 1 d DU . .
H37' H 0.4669 0.2694 0.2028 0.079 Uiso 1 1 calc R . .
C38' C 0.3508(5) 0.3327(3) 0.2013(3) 0.139(2) Uani 1 1 d DU . .
H38D H 0.3405 0.3271 0.1690 0.209 Uiso 1 1 calc R . .
H38E H 0.3787 0.3850 0.2073 0.209 Uiso 1 1 calc R . .
H38F H 0.2960 0.3303 0.2175 0.209 Uiso 1 1 calc R . .
C39' C 0.4217(5) 0.2662(4) 0.26805(16) 0.1173(19) Uani 1 1 d DU . .
H39D H 0.3667 0.2557 0.2830 0.176 Uiso 1 1 calc R . .
H39E H 0.4429 0.3200 0.2767 0.176 Uiso 1 1 calc R . .
H39F H 0.4635 0.2248 0.2771 0.176 Uiso 1 1 calc R . .
C1A C 0.8540(4) 0.7467(3) 0.1796(2) 0.1042(17) Uani 1 1 d U . .
H1AA H 0.8574 0.6897 0.1890 0.156 Uiso 1 1 calc R . .
H1AB H 0.8364 0.7803 0.2052 0.156 Uiso 1 1 calc R . .
H1AC H 0.9105 0.7647 0.1689 0.156 Uiso 1 1 calc R . .
C2A C 0.7913(3) 0.7549(3) 0.14355(19) 0.0859(13) Uani 1 1 d U . .
N1 N 0.7402(3) 0.7613(4) 0.11555(19) 0.1214(17) Uani 1 1 d U . .
C1B C 0.0238(3) 0.9110(4) 0.0436(2) 0.1039(16) Uani 1 1 d U . .
H1BA H -0.0278 0.9103 0.0247 0.156 Uiso 1 1 calc R . .
H1BB H 0.0748 0.9040 0.0247 0.156 Uiso 1 1 calc R . .
H1BC H 0.0274 0.9630 0.0595 0.156 Uiso 1 1 calc R . .
C2B C 0.0193(4) 0.8470(4) 0.0751(3) 0.1117(19) Uani 1 1 d U . .
N2 N 0.0166(6) 0.7961(5) 0.1011(3) 0.183(3) Uani 1 1 d U . .

loop_
_atom_site_aniso_label
_atom_site_aniso_U_11
_atom_site_aniso_U_22
_atom_site_aniso_U_33
_atom_site_aniso_U_23
_atom_site_aniso_U_13
_atom_site_aniso_U_12
O1 0.0421(10) 0.0454(10) 0.0376(9) 0.0078(8) -0.0058(8) -0.0060(9)
O2 0.0874(19) 0.103(2) 0.0605(14) 0.0415(14) -0.0234(14) -0.0369(17)
O3 0.0638(13) 0.0561(12) 0.0285(9) -0.0012(8) 0.0046(9) -0.0077(11)
O4 0.0364(10) 0.0545(12) 0.0517(11) -0.0050(9) 0.0003(9) 0.0065(9)
O5 0.081(2) 0.205(5) 0.117(3) 0.042(3) 0.056(2) 0.060(3)
O6 0.0724(15) 0.0368(11) 0.0675(13) -0.0103(9) -0.0017(12) 0.0111(11)
O7 0.102(2) 0.0607(15) 0.0869(18) -0.0150(13) -0.0193(16) -0.0260(16)
O8 0.0800(18) 0.0664(15) 0.0735(15) 0.0018(13) -0.0336(14) -0.0080(13)
O9 0.0734(16) 0.0325(11) 0.0803(15) -0.0063(10) -0.0208(13) 0.0104(10)
O10 0.0567(13) 0.0406(10) 0.0508(11) -0.0012(9) -0.0174(10) 0.0134(10)
O11 0.129(3) 0.172(4) 0.0592(18) 0.014(2) -0.0211(19) 0.055(3)
O12 0.0454(11) 0.0444(11) 0.0511(11) -0.0079(9) 0.0159(9) 0.0036(9)
C1 0.0326(13) 0.0357(13) 0.0354(12) 0.0031(10) -0.0017(11) 0.0020(11)
C2 0.0385(14) 0.0405(14) 0.0318(12) -0.0040(10) 0.0046(11) -0.0049(11)
C3 0.0385(14) 0.0423(14) 0.0385(13) 0.0030(11) 0.0057(12) -0.0031(12)
C4 0.0418(15) 0.0344(14) 0.0415(14) 0.0011(10) 0.0023(12) -0.0023(11)
C5 0.0372(14) 0.0314(12) 0.0372(13) -0.0015(10) 0.0021(11) 0.0027(11)
C6 0.0527(18) 0.0406(15) 0.0440(15) -0.0065(11) 0.0005(13) -0.0030(13)
C7 0.063(2) 0.0518(18) 0.0448(16) -0.0106(14) 0.0028(15) -0.0045(17)
C8 0.0331(13) 0.0315(12) 0.0301(11) -0.0019(9) -0.0013(10) 0.0001(10)
C9 0.0347(14) 0.0328(13) 0.0337(12) -0.0003(10) 0.0048(11) 0.0032(10)
C10 0.0321(13) 0.0331(13) 0.0325(12) 0.0005(9) 0.0007(10) 0.0022(10)
C11 0.0603(18) 0.0352(14) 0.0346(13) -0.0006(11) 0.0105(13) 0.0092(13)
C12 0.0552(17) 0.0391(14) 0.0329(13) -0.0047(10) 0.0023(12) 0.0007(13)
C13 0.0382(14) 0.0330(13) 0.0366(13) -0.0007(10) -0.0020(11) 0.0016(11)
C14 0.0287(12) 0.0332(13) 0.0405(13) -0.0009(10) -0.0006(11) 0.0017(11)
C15 0.0318(13) 0.0309(13) 0.0437(13) -0.0029(10) -0.0012(11) 0.0017(11)
C16 0.0412(15) 0.0339(15) 0.0565(17) -0.0027(12) -0.0037(13) 0.0085(12)
C17 0.0428(16) 0.0381(15) 0.0458(15) -0.0001(11) -0.0067(12) 0.0041(12)
C18 0.0505(17) 0.0396(15) 0.0421(14) 0.0042(11) 0.0037(13) 0.0019(13)
C19 0.0408(15) 0.0391(14) 0.0485(15) 0.0048(12) 0.0065(12) 0.0056(12)
C20 0.0469(18) 0.0619(19) 0.0511(17) -0.0002(15) -0.0083(14) 0.0154(15)
C21 0.109(4) 0.087(3) 0.059(2) 0.009(2) -0.020(2) 0.016(3)
C22 0.072(3) 0.108(3) 0.069(2) -0.013(2) -0.024(2) 0.004(2)
C23 0.076(3) 0.108(4) 0.056(2) -0.018(2) -0.032(2) 0.022(3)
C28 0.0543(19) 0.0511(18) 0.0577(18) -0.0017(14) 0.0036(15) -0.0130(15)
C29 0.0498(16) 0.0371(14) 0.0390(13) 0.0073(11) 0.0002(13) -0.0010(13)
C30 0.0342(13) 0.0356(13) 0.0364(13) -0.0065(10) 0.0021(11) 0.0032(11)
C31 0.087(3) 0.123(4) 0.104(3) 0.005(3) -0.051(3) -0.009(3)
C32 0.046(2) 0.081(3) 0.083(3) -0.015(2) 0.0099(19) 0.0154(18)
C33 0.065(3) 0.162(5) 0.109(4) -0.025(4) -0.015(3) 0.061(3)
C36 0.0473(17) 0.0470(16) 0.0489(16) 0.0083(13) -0.0077(14) -0.0028(13)
C37 0.081(3) 0.060(2) 0.088(3) 0.0252(19) -0.046(2) -0.019(2)
C38 0.047(3) 0.154(6) 0.276(10) 0.008(6) -0.014(4) 0.001(3)
C39 0.284(12) 0.247(10) 0.109(5) 0.041(5) -0.113(6) -0.155(9)
O1' 0.0480(11) 0.0389(10) 0.0418(10) -0.0109(8) 0.0107(9) -0.0041(9)
O2' 0.0762(17) 0.0821(17) 0.0736(16) -0.0300(13) 0.0364(14) -0.0179(15)
O3' 0.0566(13) 0.0648(13) 0.0266(9) 0.0005(9) 0.0008(9) -0.0036(11)
O4' 0.0464(11) 0.0297(9) 0.0457(10) 0.0028(8) 0.0025(9) 0.0021(8)
O5' 0.098(2) 0.0438(12) 0.0746(16) 0.0124(11) 0.0108(15) -0.0102(13)
O6' 0.0447(12) 0.0650(14) 0.0610(13) 0.0004(11) -0.0088(10) 0.0133(10)
O7' 0.0696(17) 0.0703(16) 0.0729(16) -0.0122(12) -0.0161(13) -0.0153(13)
O8' 0.0739(17) 0.0780(16) 0.0578(13) -0.0304(12) 0.0026(12) -0.0022(14)
O9' 0.0380(11) 0.0576(12) 0.0615(12) -0.0252(10) -0.0002(10) 0.0129(9)
O10' 0.0363(12) 0.0664(14) 0.0768(15) -0.0281(12) -0.0016(11) 0.0073(10)
O11' 0.117(3) 0.121(3) 0.110(3) -0.076(2) -0.006(2) 0.023(2)
O12' 0.0455(11) 0.0443(11) 0.0442(10) 0.0121(9) -0.0060(9) 0.0010(9)
C1' 0.0371(14) 0.0317(12) 0.0346(12) -0.0047(10) 0.0063(11) -0.0001(11)
C2' 0.0405(14) 0.0393(13) 0.0219(11) 0.0019(10) 0.0007(10) -0.0039(12)
C3' 0.0402(14) 0.0314(13) 0.0340(12) 0.0029(10) 0.0054(11) -0.0026(11)
C4' 0.0383(14) 0.0338(13) 0.0344(12) 0.0007(10) 0.0010(11) -0.0019(11)
C5' 0.0339(13) 0.0319(12) 0.0336(12) 0.0011(10) 0.0003(10) 0.0021(11)
C6' 0.0457(16) 0.0462(15) 0.0363(13) 0.0048(12) -0.0055(12) 0.0035(13)
C7' 0.0541(19) 0.0546(17) 0.0378(14) 0.0021(13) -0.0091(14) 0.0001(16)
C8' 0.0349(13) 0.0264(12) 0.0320(12) -0.0041(9) 0.0008(10) 0.0023(10)
C9' 0.0395(14) 0.0295(12) 0.0318(12) 0.0035(10) 0.0040(11) -0.0005(11)
C10' 0.0357(13) 0.0311(12) 0.0290(11) 0.0003(9) 0.0046(10) 0.0045(11)
C11' 0.0393(15) 0.0516(16) 0.0332(13) 0.0065(12) 0.0022(11) 0.0004(13)
C12' 0.0455(16) 0.0483(15) 0.0310(12) -0.0059(11) 0.0042(12) -0.0023(13)
C13' 0.0373(14) 0.0387(14) 0.0358(13) -0.0079(10) 0.0080(11) -0.0011(11)
C14' 0.0355(13) 0.0247(11) 0.0352(12) -0.0043(9) 0.0030(11) 0.0016(10)
C15' 0.0365(14) 0.0304(13) 0.0452(14) -0.0074(11) 0.0023(12) 0.0027(11)
C16' 0.0400(16) 0.0407(15) 0.0541(16) -0.0158(13) 0.0016(13) 0.0061(13)
C17' 0.0418(16) 0.0432(16) 0.0528(16) -0.0154(12) -0.0007(13) 0.0032(12)
C18' 0.0532(18) 0.0506(17) 0.0462(15) -0.0025(13) 0.0082(14) -0.0041(14)
C19' 0.0443(16) 0.0343(14) 0.0524(16) 0.0056(12) 0.0031(13) 0.0069(12)
C20' 0.0455(17) 0.0569(19) 0.0590(18) -0.0249(14) 0.0027(15) 0.0061(15)
C21' 0.118(4) 0.072(3) 0.098(3) -0.045(2) 0.026(3) -0.004(3)
C22' 0.089(3) 0.105(3) 0.086(3) -0.040(3) 0.036(3) -0.012(3)
C23' 0.082(3) 0.114(4) 0.057(2) -0.036(2) 0.011(2) 0.019(3)
C28' 0.0465(16) 0.0466(16) 0.0557(17) 0.0024(13) 0.0012(15) -0.0104(14)
C29' 0.0382(14) 0.0409(14) 0.0381(13) -0.0018(11) 0.0076(12) -0.0017(12)
C30' 0.0362(13) 0.0290(12) 0.0355(12) 0.0004(10) -0.0035(11) -0.0009(11)
C31' 0.122(4) 0.078(3) 0.067(2) -0.029(2) 0.000(3) 0.005(3)
C32' 0.0559(18) 0.0369(15) 0.0531(17) 0.0054(13) -0.0074(15) 0.0001(14)
C33' 0.063(2) 0.0451(19) 0.104(3) -0.0089(18) 0.003(2) 0.0051(17)
C34' 0.152(5) 0.077(3) 0.111(4) -0.008(3) 0.054(4) 0.013(3)
C35' 0.128(4) 0.052(2) 0.151(5) -0.010(3) -0.019(4) 0.035(3)
C36' 0.0467(17) 0.0523(17) 0.0450(15) -0.0097(13) 0.0111(14) -0.0013(14)
C37' 0.058(2) 0.062(2) 0.077(2) -0.0366(18) 0.0140(18) -0.0025(17)
C38' 0.152(6) 0.054(3) 0.212(7) 0.012(3) -0.026(5) 0.007(3)
C39' 0.146(5) 0.119(4) 0.088(3) -0.046(3) -0.009(3) -0.019(4)
C1A 0.106(4) 0.064(3) 0.143(5) -0.008(3) -0.033(4) 0.015(3)
C2A 0.079(3) 0.068(3) 0.111(4) -0.033(2) 0.002(3) 0.012(2)
N1 0.087(3) 0.154(5) 0.122(4) -0.037(3) -0.011(3) 0.018(3)
C1B 0.064(3) 0.110(4) 0.138(4) -0.024(4) 0.018(3) 0.010(3)
C2B 0.073(3) 0.091(4) 0.171(6) -0.018(4) -0.010(4) -0.015(3)
N2 0.187(7) 0.131(5) 0.229(8) 0.036(5) -0.025(6) -0.027(5)

loop_
_atom_type_symbol
_atom_type_description
_atom_type_scat_dispersion_real
_atom_type_scat_dispersion_imag
_atom_type_scat_source
C C 0.0033 0.0016 'International Tables Vol C Tables 4.2.6.8 and 6.1.1.4'
H H 0.0000 0.0000 'International Tables Vol C Tables 4.2.6.8 and 6.1.1.4'
O O 0.0106 0.0060 'International Tables Vol C Tables 4.2.6.8 and 6.1.1.4'
N N 0.0061 0.0033 'International Tables Vol C Tables 4.2.6.8 and 6.1.1.4'

loop_
_geom_angle_atom_site_label_1
_geom_angle_atom_site_label_2
_geom_angle_atom_site_label_3
_geom_angle
C36 O1 C1 123.7(2)
C32 O4 C3 117.6(3)
C7 O8 C31 116.4(3)
C16 O10 C17 119.7(2)
C23 O11 C21 108.6(4)
O1 C1 C29 122.3(2)
O1 C1 C2 110.0(2)
C29 C1 C2 102.7(2)
O1 C1 C10 108.3(2)
C29 C1 C10 103.3(2)
C2 C1 C10 109.6(2)
O3 C2 C30 108.9(2)
O3 C2 C1 108.5(2)
C30 C2 C1 114.8(2)
O3 C2 C3 110.1(2)
C30 C2 C3 112.7(2)
C1 C2 C3 101.4(2)
O4 C3 C4 111.5(2)
O4 C3 C2 113.9(2)
C4 C3 C2 104.3(2)
C28 C4 C3 110.4(2)
C28 C4 C29 117.6(2)
C3 C4 C29 98.8(2)
C28 C4 C5 117.6(2)
C3 C4 C5 107.2(2)
C29 C4 C5 103.1(2)
C6 C5 C4 114.1(2)
C6 C5 C10 115.6(2)
C4 C5 C10 104.03(19)
O6 C6 C7 111.1(2)
O6 C6 C5 111.0(2)
C7 C6 C5 112.6(2)
O7 C7 O8 123.8(3)
O7 C7 C6 125.3(3)
O8 C7 C6 110.8(3)
C30 C8 C14 122.1(2)
C30 C8 C9 120.0(2)
C14 C8 C9 117.7(2)
C8 C9 C10 115.4(2)
C8 C9 C11 111.0(2)
C10 C9 C11 111.0(2)
C19 C10 C1 109.3(2)
C19 C10 C9 106.5(2)
C1 C10 C9 112.27(19)
C19 C10 C5 113.7(2)
C1 C10 C5 100.13(19)
C9 C10 C5 114.9(2)
C12 C11 C9 113.3(2)
C11 C12 C13 110.7(2)
C12 C13 C18 110.5(2)
C12 C13 C14 108.7(2)
C18 C13 C14 110.5(2)
C12 C13 C17 110.7(2)
C18 C13 C17 111.2(2)
C14 C13 C17 105.1(2)
C15 C14 C8 126.5(2)
C15 C14 C13 116.0(2)
C8 C14 C13 117.4(2)
C14 C15 C15' 129.3(2)
C14 C15 C16 118.3(2)
C15' C15 C16 112.2(2)
O9 C16 O10 118.2(2)
O9 C16 C15 121.5(3)
O10 C16 C15 120.3(2)
O10 C17 C20 105.2(2)
O10 C17 C13 109.4(2)
C20 C17 C13 116.7(2)
C21 C20 C22 104.0(3)
C21 C20 C17 127.3(3)
C22 C20 C17 128.7(3)
C20 C21 O11 108.1(4)
C23 C22 C20 108.9(5)
O11 C23 C22 110.4(4)
C4 C29 C1 93.9(2)
C8 C30 O12 126.8(2)
C8 C30 C2 125.0(2)
O12 C30 C2 108.1(2)
O5 C32 O4 122.8(4)
O5 C32 C33 125.1(4)
O4 C32 C33 112.1(4)
C34B C33 C34A 59.5(10)
C34B C33 C35B 59.0(11)
C34A C33 C35B 116.6(11)
C34B C33 C32 119.3(9)
C34A C33 C32 111.4(7)
C35B C33 C32 110.1(9)
C34B C33 C35A 107.9(11)
C34A C33 C35A 125.2(9)
C35B C33 C35A 64.1(10)
C32 C33 C35A 119.2(7)
O2 C36 O1 125.1(3)
O2 C36 C37 123.2(3)
O1 C36 C37 111.6(3)
C39 C37 C36 111.3(5)
C39 C37 C38 113.1(6)
C36 C37 C38 107.3(4)
C36' O1' C1' 123.6(2)
C32' O4' C3' 118.7(2)
C7' O8' C31' 115.7(3)
C16' O9' C17' 118.6(2)
C23' O11' C21' 105.0(3)
O1' C1' C29' 122.6(2)
O1' C1' C2' 110.5(2)
C29' C1' C2' 102.8(2)
O1' C1' C10' 107.99(19)
C29' C1' C10' 103.1(2)
C2' C1' C10' 109.16(19)
O3' C2' C30' 110.5(2)
O3' C2' C1' 107.5(2)
C30' C2' C1' 115.1(2)
O3' C2' C3' 109.0(2)
C30' C2' C3' 112.9(2)
C1' C2' C3' 101.4(2)
O4' C3' C4' 113.3(2)
O4' C3' C2' 111.8(2)
C4' C3' C2' 104.5(2)
C28' C4' C3' 111.3(2)
C28' C4' C29' 116.5(2)
C3' C4' C29' 99.3(2)
C28' C4' C5' 118.5(2)
C3' C4' C5' 106.4(2)
C29' C4' C5' 102.8(2)
C6' C5' C4' 114.0(2)
C6' C5' C10' 114.9(2)
C4' C5' C10' 104.39(19)
O6' C6' C7' 111.0(2)
O6' C6' C5' 111.4(2)
C7' C6' C5' 112.4(2)
O7' C7' O8' 124.6(3)
O7' C7' C6' 125.9(3)
O8' C7' C6' 109.4(3)
C30' C8' C14' 121.0(2)
C30' C8' C9' 120.2(2)
C14' C8' C9' 118.2(2)
C8' C9' C10' 116.2(2)
C8' C9' C11' 110.3(2)
C10' C9' C11' 110.8(2)
C19' C10' C1' 109.2(2)
C19' C10' C9' 105.7(2)
C1' C10' C9' 112.3(2)
C19' C10' C5' 114.1(2)
C1' C10' C5' 100.56(19)
C9' C10' C5' 114.9(2)
C12' C11' C9' 113.0(2)
C11' C12' C13' 111.1(2)
C12' C13' C17' 111.3(2)
C12' C13' C18' 110.0(2)
C17' C13' C18' 112.3(2)
C12' C13' C14' 109.0(2)
C17' C13' C14' 103.6(2)
C18' C13' C14' 110.3(2)
C15' C14' C8' 127.6(2)
C15' C14' C13' 115.5(2)
C8' C14' C13' 116.6(2)
C14' C15' C16' 119.8(2)
C14' C15' C15 128.1(2)
C16' C15' C15 111.9(2)
O10' C16' O9' 118.7(3)
O10' C16' C15' 122.2(2)
O9' C16' C15' 119.1(2)
O9' C17' C20' 106.3(2)
O9' C17' C13' 108.9(2)
C20' C17' C13' 117.3(3)
C21' C20' C22' 103.4(3)
C21' C20' C17' 125.3(4)
C22' C20' C17' 131.3(3)
C20' C21' O11' 112.3(5)
C23' C22' C20' 107.9(5)
C22' C23' O11' 111.3(4)
C1' C29' C4' 94.3(2)
C8' C30' O12' 127.3(2)
C8' C30' C2' 124.3(2)
O12' C30' C2' 108.2(2)
O5' C32' O4' 123.0(3)
O5' C32' C33' 126.3(3)
O4' C32' C33' 110.6(3)
C34' C33' C32' 111.1(4)
C34' C33' C35' 111.9(4)
C32' C33' C35' 112.4(4)
O2' C36' O1' 124.6(3)
O2' C36' C37' 124.1(3)
O1' C36' C37' 111.3(3)
C39' C37' C36' 110.6(4)
C39' C37' C38' 111.0(4)
C36' C37' C38' 109.6(4)
N1 C2A C1A 178.6(6)
N2 C2B C1B 178.8(8)

loop_
_geom_bond_atom_site_label_1
_geom_bond_atom_site_label_2
_geom_bond_distance
O1 C36 1.324(3)
O1 C1 1.444(3)
O2 C36 1.186(4)
O3 C2 1.431(3)
O4 C32 1.351(4)
O4 C3 1.430(3)
O5 C32 1.169(5)
O6 C6 1.409(4)
O7 C7 1.191(4)
O8 C7 1.326(4)
O8 C31 1.465(5)
O9 C16 1.211(3)
O10 C16 1.327(3)
O10 C17 1.455(3)
O11 C23 1.278(6)
O11 C21 1.365(5)
O12 C30 1.360(3)
C1 C29 1.538(4)
C1 C2 1.539(4)
C1 C10 1.547(3)
C2 C30 1.501(4)
C2 C3 1.552(4)
C3 C4 1.530(4)
C4 C28 1.519(4)
C4 C29 1.532(4)
C4 C5 1.574(4)
C5 C6 1.546(4)
C5 C10 1.580(4)
C6 C7 1.524(5)
C8 C30 1.342(4)
C8 C14 1.474(4)
C8 C9 1.529(3)
C9 C10 1.552(3)
C9 C11 1.557(3)
C10 C19 1.544(4)
C11 C12 1.510(4)
C12 C13 1.529(4)
C13 C18 1.533(4)
C13 C14 1.540(3)
C13 C17 1.546(4)
C14 C15 1.358(4)
C15 C15' 1.486(4)
C15 C16 1.494(4)
C17 C20 1.489(4)
C20 C21 1.361(5)
C20 C22 1.393(5)
C22 C23 1.307(6)
C32 C33 1.484(7)
C33 C34B 1.41(2)
C33 C34A 1.458(16)
C33 C35B 1.463(14)
C33 C35A 1.502(12)
C36 C37 1.506(5)
C37 C39 1.470(7)
C37 C38 1.520(8)
O1' C36' 1.338(3)
O1' C1' 1.434(3)
O2' C36' 1.205(4)
O3' C2' 1.432(3)
O4' C32' 1.351(4)
O4' C3' 1.439(3)
O5' C32' 1.197(4)
O6' C6' 1.405(4)
O7' C7' 1.179(4)
O8' C7' 1.332(4)
O8' C31' 1.451(4)
O9' C16' 1.335(3)
O9' C17' 1.465(4)
O10' C16' 1.217(4)
O11' C23' 1.326(6)
O11' C21' 1.347(5)
O12' C30' 1.350(3)
C1' C29' 1.537(4)
C1' C2' 1.541(4)
C1' C10' 1.555(3)
C2' C30' 1.498(4)
C2' C3' 1.563(4)
C3' C4' 1.540(4)
C4' C28' 1.515(4)
C4' C29' 1.542(4)
C4' C5' 1.562(3)
C5' C6' 1.544(4)
C5' C10' 1.578(4)
C6' C7' 1.534(4)
C8' C30' 1.343(3)
C8' C14' 1.469(4)
C8' C9' 1.530(4)
C9' C10' 1.556(4)
C9' C11' 1.567(3)
C10' C19' 1.542(4)
C11' C12' 1.514(4)
C12' C13' 1.524(4)
C13' C17' 1.536(4)
C13' C18' 1.539(4)
C13' C14' 1.544(3)
C14' C15' 1.361(4)
C15' C16' 1.484(4)
C17' C20' 1.488(4)
C20' C21' 1.325(5)
C20' C22' 1.412(6)
C22' C23' 1.301(6)
C32' C33' 1.498(5)
C33' C34' 1.482(7)
C33' C35' 1.524(6)
C36' C37' 1.497(5)
C37' C39' 1.487(6)
C37' C38' 1.509(6)
C1A C2A 1.427(7)
C2A N1 1.133(6)
C1B C2B 1.384(9)
C2B N2 1.116(9)
